data_2300646
loop_
_publ_author_name
'McMonagle, Charles James'
'Probert, Michael Richard'

_publ_section_title
;
 Reducing the background of ultra-low-temperature X-ray diffraction data
 through new methods and advanced materials
;
_journal_coeditor_code KC5091SUP1
_journal_issue 2
_journal_name_full 'Journal of Applied Crystallography'
_journal_page_first 445
_journal_page_last 450
_journal_paper_doi 10.1107/S1600576719003078
_journal_volume 52
_journal_year 2019
_chemical_absolute_configuration rm
_chemical_formula_moiety 'C6 H8 O6'
_chemical_formula_sum 'C6 H8 O6'
_chemical_formula_weight 176.12
_chemical_name_common 'Vitamin C'
_chemical_name_systematic 'L-ascorbic acid'
_space_group_crystal_system monoclinic
_space_group_IT_number 4
_space_group_name_Hall 'P 2yb'
_space_group_name_H-M_alt 'P 1 21 1'
_symmetry_space_group_name_Hall 'P 2yb'
_symmetry_space_group_name_H-M 'P 1 21 1'
_atom_sites_solution_hydrogens geom
_atom_sites_solution_primary dual
_audit_creation_date 2019-01-17
_audit_creation_method
;
Olex2 1.2
(compiled 2018.05.29 svn.r3508 for OlexSys, GUI svn.r5506)
;
_cell_angle_alpha 90
_cell_angle_beta 99.355(3)
_cell_angle_gamma 90
_cell_formula_units_Z 4
_cell_length_a 6.4213(2)
_cell_length_b 6.3622(2)
_cell_length_c 17.1606(6)
_cell_measurement_reflns_used 1278
_cell_measurement_temperature 292.36
_cell_measurement_theta_max 23.645
_cell_measurement_theta_min 2.406
_cell_volume 691.75(4)
_computing_cell_refinement 'SAINT V8.38A (?, 2016)'
_computing_data_reduction 'SAINT V8.38A (?, 2016)'
_computing_molecular_graphics 'Olex2 (Dolomanov et al., 2009)'
_computing_publication_material 'Olex2 (Dolomanov et al., 2009)'
_computing_structure_refinement 'ShelXL (Sheldrick, 2015)'
_computing_structure_solution 'ShelXT (Sheldrick, 2015)'
_diffrn_ambient_temperature 292.36
_diffrn_detector 'CCD area detector'
_diffrn_detector_type 'Bruker APEXII area detector'
_diffrn_measured_fraction_theta_full 0.933
_diffrn_measured_fraction_theta_max 0.926
_diffrn_measurement_device 'XIPHOS four-circle diffractometer'
_diffrn_measurement_device_type 'Bruker APEX-II CCD'
_diffrn_measurement_method '\f scans'
_diffrn_radiation_collimation focused
_diffrn_radiation_monochromator 'multilayer optics'
_diffrn_radiation_probe x-ray
_diffrn_radiation_type MoK\a
_diffrn_radiation_wavelength 0.71073
_diffrn_reflns_av_R_equivalents 0.0452
_diffrn_reflns_av_unetI/netI 0.0552
_diffrn_reflns_Laue_measured_fraction_full 0.933
_diffrn_reflns_Laue_measured_fraction_max 0.926
_diffrn_reflns_limit_h_max 7
_diffrn_reflns_limit_h_min -7
_diffrn_reflns_limit_k_max 7
_diffrn_reflns_limit_k_min -7
_diffrn_reflns_limit_l_max 21
_diffrn_reflns_limit_l_min -21
_diffrn_reflns_number 7025
_diffrn_reflns_point_group_measured_fraction_full 0.944
_diffrn_reflns_point_group_measured_fraction_max 0.935
_diffrn_reflns_theta_full 25.242
_diffrn_reflns_theta_max 26.309
_diffrn_reflns_theta_min 1.203
_diffrn_source 'rotating anode'
_diffrn_source_target Mo
_diffrn_source_type 'Bruker TXS with Helios Optics'
_diffrn_standards_number 0
_exptl_absorpt_coefficient_mu 0.156
_exptl_absorpt_correction_T_max 0.7454
_exptl_absorpt_correction_T_min 0.6811
_exptl_absorpt_correction_type multi-scan
_exptl_absorpt_process_details "'SADABS-2016/2 (Bruker,2016/2) was used for absorption correction."
_exptl_crystal_colour 'clear colourless'
_exptl_crystal_colour_lustre clear
_exptl_crystal_colour_primary colourless
_exptl_crystal_density_diffrn 1.691
_exptl_crystal_description block
_exptl_crystal_F_000 368
_exptl_crystal_preparation 'As supplied'
_exptl_crystal_recrystallization_method NA
_exptl_crystal_size_max 0.035
_exptl_crystal_size_mid 0.035
_exptl_crystal_size_min 0.01
_refine_diff_density_max 0.226
_refine_diff_density_min -0.235
_refine_diff_density_rms 0.047
_refine_ls_abs_structure_details
;
 Flack x determined using 676 quotients [(I+)-(I-)]/[(I+)+(I-)]
 (Parsons, Flack and Wagner, Acta Cryst. B69 (2013) 249-259).
;
_refine_ls_abs_structure_Flack -0.6(10)
_refine_ls_extinction_method none
_refine_ls_goodness_of_fit_ref 0.995
_refine_ls_hydrogen_treatment constr
_refine_ls_matrix_type full
_refine_ls_number_parameters 225
_refine_ls_number_reflns 2609
_refine_ls_number_restraints 1
_refine_ls_restrained_S_all 0.994
_refine_ls_R_factor_all 0.0679
_refine_ls_R_factor_gt 0.0413
_refine_ls_shift/su_max 0.000
_refine_ls_shift/su_mean 0.000
_refine_ls_structure_factor_coef Fsqd
_refine_ls_weighting_details 'w=1/[\s^2^(Fo^2^)+(0.0376P)^2^] where P=(Fo^2^+2Fc^2^)/3'
_refine_ls_weighting_scheme calc
_refine_ls_wR_factor_gt 0.0779
_refine_ls_wR_factor_ref 0.0883
_reflns_Friedel_coverage 0.845
_reflns_Friedel_fraction_full 0.957
_reflns_Friedel_fraction_max 0.946
_reflns_number_gt 1874
_reflns_number_total 2609
_reflns_threshold_expression 'I > 2\s(I)'
_cod_data_source_file kc5091sup1.cif
_cod_data_source_block Collection_1_vitamin_C
_cod_database_code 2300646
_shelx_shelxl_version_number 2018/3
_shelx_space_group_comment
;
The symmetry employed for this shelxl refinement is uniquely defined
by the following loop, which should always be used as a source of
symmetry information in preference to the above space-group names.
They are only intended as comments.
;
_shelx_estimated_absorpt_t_max 0.998
_shelx_estimated_absorpt_t_min 0.995
_olex2_refinement_description
;
1. Fixed Uiso
 At 1.2 times of:
  All C(H) groups, All C(H,H) groups
 At 1.5 times of:
  All O(H) groups
2.a Ternary CH refined with riding coordinates:
 C2(H2A), C3(H3A), C8(H8A), C9(H9A)
2.b Secondary CH2 refined with riding coordinates:
 C1(H1A,H1B), C7(H7A,H7B)
2.c Idealised tetrahedral OH refined as rotating group:
 O1(H1), O2(H2), O3(H3), O4(H4), O7(H7), O8(H8), O9(H9), O10(H10)
;
_olex2_date_sample_data_collection 2018-11-10
_olex2_date_sample_submission 2018-11-10
_olex2_exptl_crystal_mounting_method 'MiTeGen loop'
_olex2_submission_original_sample_id 'Vitamin C - Fiber'
_olex2_submission_special_instructions 'No special instructions were received'

loop_
_space_group_symop_operation_xyz
'x, y, z'
'-x, y+1/2, -z'

loop_
_atom_site_label
_atom_site_type_symbol
_atom_site_fract_x
_atom_site_fract_y
_atom_site_fract_z
_atom_site_U_iso_or_equiv
_atom_site_adp_type
_atom_site_occupancy
_atom_site_site_symmetry_order
_atom_site_calc_flag
_atom_site_refinement_flags_posn
O1 O 0.9177(5) 0.3008(6) 0.81729(17) 0.0376(10) Uani 1 1 d .
H1 H 0.878321 0.292350 0.860308 0.056 Uiso 1 1 calc GR
O2 O 0.8393(5) 0.6999(5) 0.66744(17) 0.0297(8) Uani 1 1 d .
H2 H 0.900262 0.729724 0.630473 0.045 Uiso 1 1 calc GR
O3 O 1.1965(4) 0.3441(7) 0.58874(14) 0.0291(7) Uani 1 1 d .
H3 H 1.244967 0.326800 0.547841 0.044 Uiso 1 1 calc GR
O4 O 0.8854(4) 0.3480(6) 0.43092(13) 0.0262(7) Uani 1 1 d .
H4 H 0.778367 0.316788 0.400185 0.039 Uiso 1 1 calc GR
O5 O 0.4650(4) 0.3387(7) 0.48544(14) 0.0281(6) Uani 1 1 d .
O6 O 0.6531(4) 0.3226(6) 0.60753(14) 0.0261(7) Uani 1 1 d .
C1 C 0.8168(7) 0.4752(7) 0.7746(2) 0.0253(10) Uani 1 1 d .
H1A H 0.834710 0.600884 0.806968 0.030 Uiso 1 1 calc R
H1B H 0.666911 0.448110 0.759774 0.030 Uiso 1 1 calc R
C2 C 0.9179(6) 0.5052(7) 0.7012(2) 0.0218(10) Uani 1 1 d .
H2A H 1.070894 0.517671 0.717411 0.026 Uiso 1 1 calc R
C3 C 0.8739(6) 0.3232(9) 0.6426(2) 0.0226(9) Uani 1 1 d .
H3A H 0.909060 0.190036 0.670283 0.027 Uiso 1 1 calc R
C4 C 0.9869(5) 0.3366(9) 0.57296(19) 0.0214(8) Uani 1 1 d .
C5 C 0.8457(5) 0.3380(8) 0.5063(2) 0.0196(8) Uani 1 1 d .
C6 C 0.6368(6) 0.3331(9) 0.52784(19) 0.0208(8) Uani 1 1 d .
O7 O 1.4281(5) 0.8014(6) 0.68521(15) 0.0291(9) Uani 1 1 d .
H7 H 1.540275 0.760719 0.673610 0.044 Uiso 1 1 calc GR
O8 O 1.3308(5) 1.1955(5) 0.82697(17) 0.0272(7) Uani 1 1 d .
H8 H 1.212779 1.230916 0.834297 0.041 Uiso 1 1 calc GR
O9 O 1.0578(4) 0.8294(8) 0.90733(15) 0.0348(7) Uani 1 1 d .
H9 H 1.010351 0.816363 0.948646 0.052 Uiso 1 1 calc GR
O10 O 1.3651(4) 0.8470(7) 1.06484(14) 0.0284(7) Uani 1 1 d .
H10 H 1.463594 0.795113 1.095145 0.043 Uiso 1 1 calc GR
O11 O 1.7879(4) 0.8467(6) 1.01107(14) 0.0290(7) Uani 1 1 d .
O12 O 1.6020(4) 0.8403(6) 0.88872(13) 0.0228(6) Uani 1 1 d .
C7 C 1.4619(7) 0.9940(7) 0.7292(2) 0.0263(11) Uani 1 1 d .
H7A H 1.427632 1.113367 0.694293 0.032 Uiso 1 1 calc R
H7B H 1.608581 1.005248 0.753682 0.032 Uiso 1 1 calc R
C8 C 1.3204(6) 0.9917(7) 0.7920(2) 0.0222(10) Uani 1 1 d .
H8A H 1.174972 0.965933 0.766230 0.027 Uiso 1 1 calc R
C9 C 1.3821(6) 0.8227(9) 0.85369(19) 0.0210(9) Uani 1 1 d .
H9A H 1.359688 0.685001 0.828089 0.025 Uiso 1 1 calc R
C10 C 1.2669(6) 0.8276(9) 0.9227(2) 0.0222(9) Uani 1 1 d .
C11 C 1.4068(5) 0.8374(9) 0.98944(19) 0.0202(8) Uani 1 1 d .
C12 C 1.6167(6) 0.8417(8) 0.96883(19) 0.0212(9) Uani 1 1 d .

loop_
_atom_site_aniso_label
_atom_site_aniso_U_11
_atom_site_aniso_U_22
_atom_site_aniso_U_33
_atom_site_aniso_U_23
_atom_site_aniso_U_13
_atom_site_aniso_U_12
O1 0.0358(19) 0.057(3) 0.0223(16) 0.0125(17) 0.0105(13) 0.013(2)
O2 0.0295(19) 0.034(2) 0.0289(16) 0.0083(16) 0.0141(13) 0.0054(17)
O3 0.0140(15) 0.052(2) 0.0221(14) -0.002(2) 0.0051(10) 0.003(2)
O4 0.0203(15) 0.0416(19) 0.0172(13) -0.0017(18) 0.0046(10) 0.002(2)
O5 0.0152(15) 0.0470(18) 0.0217(13) -0.0040(19) 0.0017(11) -0.0012(19)
O6 0.0162(14) 0.046(2) 0.0170(13) 0.0001(17) 0.0059(10) -0.0039(18)
C1 0.023(3) 0.033(3) 0.021(2) -0.001(2) 0.0069(18) 0.003(2)
C2 0.015(2) 0.032(3) 0.019(2) -0.0009(19) 0.0054(17) 0.000(2)
C3 0.015(2) 0.034(3) 0.0194(18) -0.002(2) 0.0039(15) 0.003(2)
C4 0.016(2) 0.027(2) 0.0215(19) -0.003(3) 0.0046(15) 0.004(3)
C5 0.020(2) 0.021(2) 0.0203(18) -0.004(2) 0.0079(15) 0.001(3)
C6 0.023(2) 0.021(2) 0.0200(18) -0.001(2) 0.0063(17) 0.001(3)
O7 0.0258(17) 0.043(2) 0.0186(13) -0.0057(15) 0.0046(12) 0.0080(17)
O8 0.0236(18) 0.0294(19) 0.0282(15) -0.0068(15) 0.0028(13) 0.0034(16)
O9 0.0160(16) 0.064(2) 0.0252(14) -0.001(2) 0.0055(11) -0.005(2)
O10 0.0237(16) 0.045(2) 0.0174(13) 0.0021(18) 0.0075(11) 0.005(2)
O11 0.0192(15) 0.046(2) 0.0215(14) 0.0058(19) 0.0025(12) 0.0001(19)
O12 0.0161(14) 0.0352(17) 0.0177(13) 0.0032(17) 0.0045(10) 0.0043(18)
C7 0.021(2) 0.036(3) 0.021(2) -0.002(2) 0.0031(18) 0.004(2)
C8 0.019(2) 0.030(3) 0.018(2) -0.0020(19) 0.0041(16) 0.004(2)
C9 0.016(2) 0.030(3) 0.0173(18) -0.002(2) 0.0037(15) 0.002(3)
C10 0.020(2) 0.026(2) 0.0217(19) -0.002(3) 0.0054(16) 0.000(3)
C11 0.021(2) 0.023(2) 0.0181(18) 0.000(2) 0.0062(15) 0.001(3)
C12 0.022(2) 0.023(2) 0.0182(18) 0.000(3) 0.0035(16) 0.001(3)

loop_
_atom_type_symbol
_atom_type_description
_atom_type_scat_dispersion_real
_atom_type_scat_dispersion_imag
_atom_type_scat_source
C C 0.0033 0.0016 'International Tables Vol C Tables 4.2.6.8 and 6.1.1.4'
H H 0.0000 0.0000 'International Tables Vol C Tables 4.2.6.8 and 6.1.1.4'
O O 0.0106 0.0060 'International Tables Vol C Tables 4.2.6.8 and 6.1.1.4'

loop_
_geom_angle_atom_site_label_1
_geom_angle_atom_site_label_2
_geom_angle_atom_site_label_3
_geom_angle
C6 O6 C3 109.2(3)
O1 C1 C2 107.7(3)
O2 C2 C1 106.0(3)
O2 C2 C3 112.1(3)
C1 C2 C3 113.0(3)
O6 C3 C2 109.8(3)
O6 C3 C4 103.8(3)
C4 C3 C2 114.8(4)
O3 C4 C3 116.4(3)
O3 C4 C5 134.1(3)
C5 C4 C3 109.4(3)
O4 C5 C6 124.6(3)
C4 C5 O4 127.4(3)
C4 C5 C6 108.0(3)
O5 C6 O6 121.2(3)
O5 C6 C5 129.2(3)
O6 C6 C5 109.6(3)
C12 O12 C9 108.8(3)
O7 C7 C8 107.9(3)
O8 C8 C7 107.3(3)
O8 C8 C9 111.2(3)
C9 C8 C7 112.6(3)
O12 C9 C8 111.2(4)
O12 C9 C10 104.1(3)
C10 C9 C8 115.6(4)
O9 C10 C9 117.3(3)
O9 C10 C11 133.5(3)
C11 C10 C9 109.2(3)
O10 C11 C12 124.4(3)
C10 C11 O10 127.3(3)
C10 C11 C12 108.3(3)
O11 C12 O12 120.6(3)
O11 C12 C11 130.0(3)
O12 C12 C11 109.4(3)

loop_
_geom_bond_atom_site_label_1
_geom_bond_atom_site_label_2
_geom_bond_distance
O1 C1 1.426(5)
O2 C2 1.424(5)
O3 C4 1.330(4)
O4 C5 1.360(4)
O5 C6 1.219(4)
O6 C3 1.447(4)
O6 C6 1.356(4)
C1 C2 1.520(5)
C2 C3 1.529(6)
C3 C4 1.498(5)
C4 C5 1.339(5)
C5 C6 1.449(5)
O7 C7 1.436(5)
O8 C8 1.426(5)
O9 C10 1.326(4)
O10 C11 1.365(4)
O11 C12 1.215(4)
O12 C9 1.446(4)
O12 C12 1.363(4)
C7 C8 1.518(5)
C8 C9 1.516(6)
C9 C10 1.495(5)
C10 C11 1.337(5)
C11 C12 1.448(5)

_cod_database_fobs_code 2300646
